data_1550112
loop_
_publ_author_name
'Dandela, Rambabu'
'Tothadi, Srinu'
'Marelli, Udaya Kiran'
'Nangia, Ashwini'

_publ_section_title
;
 Systematic synthesis of a 6-component organic-salt alloy of naftopidil,
 and pentanary, quaternary and ternary multicomponent crystals
;
_journal_coeditor_code ED5016SUP1
_journal_issue 6
_journal_name_full IUCrJ
_journal_page_first
;
;
_journal_paper_doi 10.1107/S2052252518014057
_journal_volume 5
_journal_year 2018
_chemical_formula_sum 'C31 H34.12 N2 O6.33'
_chemical_formula_weight 536.00
_chemical_name_common 'Naftopidil_Benzoic acid_2-Hydroxybenzoic acid  _2, 3-Dihydroxybenzoic acid_Salt alloy'
_space_group_crystal_system monoclinic
_space_group_IT_number 14
_space_group_name_Hall '-P 2ybc'
_space_group_name_H-M_alt 'P 1 21/c 1'
_symmetry_space_group_name_Hall '-P 2ybc'
_symmetry_space_group_name_H-M 'P 1 21/c 1'
_atom_sites_solution_hydrogens mixed
_audit_creation_method SHELXL-2016/6
_cell_angle_alpha 90.00(3)
_cell_angle_beta 95.99(3)
_cell_angle_gamma 90.00(3)
_cell_formula_units_Z 4
_cell_length_a 11.296(2)
_cell_length_b 17.807(4)
_cell_length_c 13.459(3)
_cell_measurement_reflns_used 9968
_cell_measurement_temperature 297(2)
_cell_measurement_theta_max 26.36
_cell_measurement_theta_min 2.75
_cell_volume 2692.5(10)
_computing_structure_refinement 'SHELXL-2016/6 (Sheldrick, 2016)'
_computing_structure_solution 'SHELXT 2014/5 (Sheldrick, 2014)'
_diffrn_ambient_temperature 297(2)
_diffrn_measured_fraction_theta_full 0.986
_diffrn_measured_fraction_theta_max 0.986
_diffrn_measurement_device_type 'Bruker APEX-II CCD'
_diffrn_measurement_method '\f and \w scans'
_diffrn_radiation_type MoK\a
_diffrn_radiation_wavelength 0.71073
_diffrn_reflns_av_R_equivalents 0.0387
_diffrn_reflns_av_unetI/netI 0.0156
_diffrn_reflns_Laue_measured_fraction_full 0.986
_diffrn_reflns_Laue_measured_fraction_max 0.986
_diffrn_reflns_limit_h_max 14
_diffrn_reflns_limit_h_min -14
_diffrn_reflns_limit_k_max 22
_diffrn_reflns_limit_k_min -22
_diffrn_reflns_limit_l_max 16
_diffrn_reflns_limit_l_min -16
_diffrn_reflns_number 62700
_diffrn_reflns_point_group_measured_fraction_full 0.986
_diffrn_reflns_point_group_measured_fraction_max 0.986
_diffrn_reflns_theta_full 25.242
_diffrn_reflns_theta_max 26.331
_diffrn_reflns_theta_min 2.517
_exptl_absorpt_coefficient_mu 0.093
_exptl_absorpt_correction_type none
_exptl_crystal_colour colourless
_exptl_crystal_density_diffrn 1.322
_exptl_crystal_description block
_exptl_crystal_F_000 1139
_exptl_crystal_size_max 0.15
_exptl_crystal_size_mid 0.1
_exptl_crystal_size_min 0.1
_refine_diff_density_max 0.224
_refine_diff_density_min -0.265
_refine_diff_density_rms 0.081
_refine_ls_extinction_method none
_refine_ls_goodness_of_fit_ref 1.067
_refine_ls_hydrogen_treatment mixed
_refine_ls_matrix_type full
_refine_ls_number_parameters 431
_refine_ls_number_reflns 5404
_refine_ls_number_restraints 0
_refine_ls_restrained_S_all 1.067
_refine_ls_R_factor_all 0.0542
_refine_ls_R_factor_gt 0.0447
_refine_ls_shift/su_max 0.000
_refine_ls_shift/su_mean 0.000
_refine_ls_structure_factor_coef Fsqd
_refine_ls_weighting_details 'w=1/[\s^2^(Fo^2^)+(0.0703P)^2^+0.7038P] where P=(Fo^2^+2Fc^2^)/3'
_refine_ls_weighting_scheme calc
_refine_ls_wR_factor_gt 0.1259
_refine_ls_wR_factor_ref 0.1376
_reflns_Friedel_coverage 0.000
_reflns_number_gt 4670
_reflns_number_total 5404
_reflns_threshold_expression 'I > 2\s(I)'
_cod_data_source_file ed5016.cif
_cod_data_source_block 1234
_cod_original_cell_volume 2692.6(10)
_cod_database_code 1550112
_shelx_shelxl_version_number 2016/6
_shelx_space_group_comment
;
The symmetry employed for this shelxl refinement is uniquely defined
by the following loop, which should always be used as a source of
symmetry information in preference to the above space-group names.
They are only intended as comments.
;

loop_
_space_group_symop_operation_xyz
'x, y, z'
'-x, y+1/2, -z+1/2'
'-x, -y, -z'
'x, -y-1/2, z-1/2'

loop_
_atom_site_label
_atom_site_type_symbol
_atom_site_fract_x
_atom_site_fract_y
_atom_site_fract_z
_atom_site_U_iso_or_equiv
_atom_site_adp_type
_atom_site_occupancy
_atom_site_site_symmetry_order
_atom_site_calc_flag
_atom_site_refinement_flags_posn
_atom_site_refinement_flags_adp
_atom_site_refinement_flags_occupancy
_atom_site_disorder_assembly
_atom_site_disorder_group
C3A C 0.54852(15) 0.04675(10) 0.39582(12) 0.0475(4) Uani 0.88 1 d . . P A 1
C4A C 0.52220(18) -0.02131(10) 0.34541(13) 0.0549(4) Uani 0.55 1 d . . P A 1
H4A H 0.582812 -0.055542 0.337940 0.066 Uiso 0.55 1 calc R U P A 1
O3 O 0.66097(13) 0.06030(10) 0.42938(13) 0.0687(4) Uani 0.88 1 d . . P A 1
C3B C 0.54852(15) 0.04675(10) 0.39582(12) 0.0475(4) Uani 0.12 1 d . . P A 2
H3B H 0.626440 0.057925 0.420702 0.057 Uiso 0.12 1 calc R U P A 2
C4B C 0.52220(18) -0.02131(10) 0.34541(13) 0.0549(4) Uani 0.45 1 d . . P A 2
O4 O 0.6109(3) -0.0687(2) 0.3404(3) 0.0779(10) Uani 0.45 1 d . . P A 2
H4 H 0.667393 -0.055925 0.380012 0.117 Uiso 0.45 1 calc R U P A 2
O5 O 0.20363(11) 0.55759(7) 0.55002(9) 0.0546(3) Uani 1 1 d . . . . .
O7 O 0.80010(11) 0.23984(7) 0.69616(10) 0.0598(3) Uani 1 1 d . . . . .
O1 O 0.40044(12) 0.21380(7) 0.47572(11) 0.0631(4) Uani 1 1 d . . . . .
N2 N 0.49280(11) 0.34455(6) 0.55514(9) 0.0384(3) Uani 1 1 d . . . . .
H2 H 0.462254 0.293723 0.541054 0.046 Uiso 1 1 calc R U . . .
O6 O 0.55395(13) 0.23049(7) 0.70452(11) 0.0617(3) Uani 1 1 d . . . . .
O2 O 0.58862(12) 0.17939(8) 0.50480(12) 0.0726(4) Uani 1 1 d . . . . .
N1 N 0.31123(11) 0.44358(7) 0.46217(9) 0.0406(3) Uani 1 1 d . . . . .
C17 C 0.40672(15) 0.38504(10) 0.61380(12) 0.0441(4) Uani 1 1 d . . . . .
H17A H 0.441800 0.432143 0.638171 0.053(5) Uani 1 1 calc R . . . .
H17B H 0.391847 0.354904 0.671234 0.056(5) Uani 1 1 calc R . . . .
C19 C 0.61382(14) 0.33807(9) 0.61093(13) 0.0451(4) Uani 1 1 d . . . . .
H19A H 0.647037 0.388058 0.621025 0.054 Uiso 1 1 calc R U . . .
H19B H 0.664697 0.310378 0.570143 0.045(4) Uani 1 1 calc R . . . .
C9 C 0.15254(14) 0.53749(9) 0.45707(12) 0.0438(3) Uani 1 1 d . . . . .
C1 C 0.48303(15) 0.16857(9) 0.46651(13) 0.0491(4) Uani 1 1 d . . . . .
C16 C 0.50322(14) 0.38314(9) 0.45727(12) 0.0447(4) Uani 1 1 d . . . . .
H16A H 0.549729 0.352044 0.416688 0.054 Uiso 1 1 calc R U . . .
H16B H 0.545001 0.430366 0.469485 0.054 Uiso 1 1 calc R U . . .
C31 C 0.96804(14) 0.19107(9) 0.63045(13) 0.0471(4) Uani 1 1 d . . . . .
C2 C 0.45730(14) 0.09732(8) 0.40830(11) 0.0423(3) Uani 1 1 d . . . . .
C14 C 0.20754(13) 0.47758(8) 0.41083(12) 0.0417(3) Uani 1 1 d . . . . .
C18 C 0.29036(14) 0.40067(9) 0.55187(12) 0.0449(4) Uani 1 1 d . . . . .
H18A H 0.251255 0.353628 0.532468 0.054 Uiso 1 1 calc R U . . .
H18B H 0.238517 0.428962 0.591147 0.056(5) Uani 1 1 calc R . . . .
C15 C 0.38300(16) 0.39802(11) 0.40095(13) 0.0474(4) Uani 1 1 d . . . . .
H15A H 0.392870 0.424169 0.339136 0.067(6) Uani 1 1 calc R . . . .
H15B H 0.342899 0.350789 0.384430 0.053(5) Uani 1 1 calc R . . . .
C30 C 0.89400(15) 0.14982(10) 0.55882(13) 0.0517(4) Uani 1 1 d . . . . .
H30 H 0.811757 0.153238 0.557998 0.062 Uiso 1 1 calc R U . . .
C7 C 0.34216(16) 0.07914(10) 0.36865(13) 0.0507(4) Uani 1 1 d . . . . .
H7 H 0.280452 0.112566 0.376084 0.061 Uiso 1 1 calc R U . . .
C22 C 0.92152(16) 0.23494(9) 0.70585(14) 0.0513(4) Uani 1 1 d . . . . .
C10 C 0.05451(15) 0.57322(10) 0.40730(15) 0.0552(4) Uani 1 1 d . . . . .
H10 H 0.017814 0.612293 0.438191 0.066 Uiso 1 1 calc R U . . .
C13 C 0.16191(17) 0.45685(10) 0.31509(14) 0.0532(4) Uani 1 1 d . . . . .
H13 H 0.197289 0.417555 0.283561 0.071(6) Uani 1 1 calc R . . . .
C26 C 1.09432(15) 0.18657(10) 0.62891(14) 0.0541(4) Uani 1 1 d . . . . .
C20 C 0.61606(16) 0.29944(9) 0.71186(13) 0.0496(4) Uani 1 1 d . . . . .
H20 H 0.575141 0.332383 0.755542 0.059 Uiso 1 1 calc R U . . .
C23 C 0.9957(2) 0.26709(11) 0.78065(18) 0.0656(6) Uani 1 1 d . . . . .
H23 H 0.964513 0.292804 0.832150 0.073(7) Uani 1 1 calc R . . . .
C21 C 0.74363(19) 0.29114(11) 0.75802(15) 0.0593(5) Uani 1 1 d . . . . .
H21A H 0.783802 0.339349 0.760361 0.078(7) Uani 1 1 calc R . . . .
H21B H 0.745789 0.271725 0.825526 0.094 Uiso 1 1 calc R U . . .
C6 C 0.31781(17) 0.01219(10) 0.31836(14) 0.0578(4) Uani 1 1 d . . . . .
H6A H 0.240421 0.000902 0.292118 0.069 Uiso 1 1 calc R U . . .
C5 C 0.40859(19) -0.03747(10) 0.30742(13) 0.0577(5) Uani 1 1 d . . . . .
H5A H 0.392318 -0.082524 0.273777 0.069 Uiso 0.55 1 calc R U P A 1
H5B H 0.392318 -0.082524 0.273777 0.069 Uiso 0.45 1 calc R U P A 2
C25 C 1.16864(17) 0.22417(11) 0.70467(18) 0.0672(6) Uani 1 1 d . . . . .
H25 H 1.250774 0.223629 0.703294 0.081 Uiso 1 1 calc R U . . .
C11 C 0.01085(17) 0.55083(11) 0.31131(16) 0.0617(5) Uani 1 1 d . . . . .
H11 H -0.055021 0.574962 0.278482 0.074 Uiso 1 1 calc R U . . .
C12 C 0.06422(18) 0.49357(11) 0.26500(15) 0.0623(5) Uani 1 1 d . . . . .
H12 H 0.035539 0.479204 0.200515 0.075 Uiso 1 1 calc R U . . .
C29 C 0.94168(17) 0.10495(12) 0.49072(14) 0.0601(5) Uani 1 1 d . . . . .
H29 H 0.891813 0.077115 0.445288 0.072 Uiso 1 1 calc R U . . .
C27 C 1.13927(17) 0.14121(13) 0.55495(16) 0.0646(5) Uani 1 1 d . . . . .
H27 H 1.220984 0.139109 0.551388 0.078 Uiso 1 1 calc R U . . .
C24 C 1.1206(2) 0.26084(11) 0.7790(2) 0.0755(7) Uani 1 1 d . . . . .
H24 H 1.170861 0.282488 0.830207 0.091 Uiso 1 1 calc R U . . .
C8 C 0.1504(2) 0.61803(12) 0.59857(18) 0.0695(6) Uani 1 1 d . . . . .
H8A H 0.152325 0.662636 0.558721 0.104 Uiso 1 1 calc R U . . .
H8B H 0.193608 0.626556 0.662840 0.088(8) Uani 1 1 calc R . . . .
H8C H 0.069288 0.605624 0.606875 0.131 Uiso 1 1 calc R U . . .
C28 C 1.06551(17) 0.10074(13) 0.48914(15) 0.0659(5) Uani 1 1 d . . . . .
H28 H 1.097274 0.070035 0.442719 0.079 Uiso 1 1 calc R U . . .
H6 H 0.579(3) 0.2100(18) 0.644(3) 0.116(10) Uiso 1 1 d . . . . .
H3 H 0.656(3) 0.108(2) 0.468(3) 0.130(11) Uiso 1 1 d . . . . .

loop_
_atom_site_aniso_label
_atom_site_aniso_U_11
_atom_site_aniso_U_22
_atom_site_aniso_U_33
_atom_site_aniso_U_23
_atom_site_aniso_U_13
_atom_site_aniso_U_12
C3A 0.0533(9) 0.0506(9) 0.0384(8) -0.0015(7) 0.0042(7) 0.0052(7)
C4A 0.0748(12) 0.0477(9) 0.0425(9) 0.0000(7) 0.0072(8) 0.0191(8)
O3 0.0492(8) 0.0808(11) 0.0739(10) -0.0229(9) -0.0044(7) 0.0114(7)
C3B 0.0533(9) 0.0506(9) 0.0384(8) -0.0015(7) 0.0042(7) 0.0052(7)
C4B 0.0748(12) 0.0477(9) 0.0425(9) 0.0000(7) 0.0072(8) 0.0191(8)
O4 0.083(2) 0.076(2) 0.072(2) -0.0198(17) -0.0057(17) 0.0380(18)
O5 0.0552(7) 0.0493(7) 0.0589(7) -0.0131(5) 0.0031(5) 0.0109(5)
O7 0.0532(7) 0.0593(7) 0.0640(8) -0.0190(6) -0.0082(6) 0.0138(6)
O1 0.0626(8) 0.0409(6) 0.0872(10) -0.0149(6) 0.0150(7) 0.0009(5)
N2 0.0436(7) 0.0294(6) 0.0429(7) -0.0002(5) 0.0083(5) 0.0028(5)
O6 0.0783(9) 0.0482(7) 0.0595(8) 0.0061(6) 0.0118(7) 0.0003(6)
O2 0.0596(8) 0.0642(8) 0.0922(11) -0.0303(8) -0.0004(7) -0.0032(6)
N1 0.0427(7) 0.0386(6) 0.0408(7) 0.0001(5) 0.0063(5) 0.0059(5)
C17 0.0531(9) 0.0408(8) 0.0398(8) -0.0002(7) 0.0116(7) 0.0097(7)
H17A 0.059(13) 0.055(14) 0.044(12) 0.000(10) -0.002(9) 0.023(11)
H17B 0.056(12) 0.071(14) 0.043(12) 0.017(11) 0.020(10) 0.020(10)
C19 0.0438(8) 0.0376(8) 0.0534(9) -0.0005(7) 0.0035(7) 0.0029(6)
H19B 0.040(10) 0.050(11) 0.045(11) -0.008(9) 0.011(9) 0.004(9)
C9 0.0417(8) 0.0379(7) 0.0518(9) 0.0006(6) 0.0051(6) -0.0011(6)
C1 0.0573(10) 0.0395(8) 0.0524(9) -0.0046(7) 0.0144(8) -0.0038(7)
C16 0.0487(8) 0.0426(8) 0.0451(8) 0.0032(6) 0.0156(7) 0.0057(6)
C31 0.0472(8) 0.0406(8) 0.0518(9) 0.0103(7) -0.0028(7) 0.0025(6)
C2 0.0536(9) 0.0361(7) 0.0386(7) 0.0010(6) 0.0120(6) -0.0008(6)
C14 0.0417(8) 0.0357(7) 0.0475(8) 0.0018(6) 0.0044(6) -0.0003(6)
C18 0.0464(8) 0.0431(8) 0.0468(9) 0.0032(7) 0.0130(7) 0.0053(6)
H18B 0.065(13) 0.067(14) 0.039(11) 0.010(10) 0.012(10) 0.021(11)
C15 0.0535(10) 0.0486(9) 0.0410(8) -0.0018(7) 0.0095(7) 0.0078(7)
H15A 0.075(14) 0.091(17) 0.041(12) 0.026(12) 0.029(11) 0.035(12)
H15B 0.041(11) 0.051(13) 0.067(14) 0.005(11) 0.010(10) 0.020(10)
C30 0.0426(8) 0.0598(10) 0.0517(9) 0.0002(8) -0.0004(7) 0.0050(7)
C7 0.0538(9) 0.0456(9) 0.0537(9) -0.0018(7) 0.0098(7) -0.0008(7)
C22 0.0541(9) 0.0375(8) 0.0591(10) 0.0026(7) -0.0095(8) 0.0045(7)
C10 0.0485(9) 0.0429(9) 0.0739(12) 0.0042(8) 0.0056(8) 0.0069(7)
C13 0.0589(10) 0.0481(9) 0.0511(10) -0.0037(8) -0.0017(8) 0.0032(8)
H13 0.077(16) 0.096(19) 0.035(12) -0.006(12) -0.018(11) 0.007(14)
C26 0.0464(9) 0.0476(9) 0.0665(11) 0.0195(8) -0.0027(8) -0.0029(7)
C20 0.0606(10) 0.0415(8) 0.0464(9) -0.0053(7) 0.0051(7) 0.0107(7)
C23 0.0720(13) 0.0435(10) 0.0759(14) -0.0089(9) -0.0182(11) 0.0045(9)
H23 0.059(14) 0.054(14) 0.10(2) 0.001(14) -0.007(13) -0.006(12)
C21 0.0722(12) 0.0502(10) 0.0527(10) -0.0121(8) -0.0070(9) 0.0174(9)
H21A 0.080(16) 0.057(15) 0.093(17) -0.033(13) -0.011(13) 0.030(13)
C6 0.0611(11) 0.0522(10) 0.0592(11) -0.0043(8) 0.0019(8) -0.0073(8)
C5 0.0834(13) 0.0411(8) 0.0473(9) -0.0044(7) 0.0000(9) -0.0018(8)
C25 0.0506(10) 0.0521(11) 0.0950(15) 0.0111(10) -0.0107(10) -0.0083(8)
C11 0.0519(10) 0.0570(11) 0.0726(12) 0.0138(9) -0.0105(9) 0.0041(8)
C12 0.0633(11) 0.0643(11) 0.0558(10) 0.0042(9) -0.0098(9) 0.0003(9)
C29 0.0537(10) 0.0745(12) 0.0520(10) -0.0052(9) 0.0045(8) 0.0020(9)
C27 0.0448(9) 0.0786(13) 0.0718(12) 0.0173(11) 0.0129(9) 0.0022(9)
C24 0.0722(13) 0.0471(10) 0.0989(17) -0.0032(11) -0.0303(12) -0.0092(9)
C8 0.0831(14) 0.0574(11) 0.0692(13) -0.0192(10) 0.0132(11) 0.0163(10)
H8B 0.12(2) 0.065(15) 0.071(16) -0.043(14) -0.007(15) 0.048(14)
C28 0.0562(10) 0.0857(14) 0.0576(11) 0.0017(10) 0.0145(9) 0.0079(10)

loop_
_atom_type_symbol
_atom_type_description
_atom_type_scat_dispersion_real
_atom_type_scat_dispersion_imag
_atom_type_scat_source
C C 0.0033 0.0016 'International Tables Vol C Tables 4.2.6.8 and 6.1.1.4'
H H 0.0000 0.0000 'International Tables Vol C Tables 4.2.6.8 and 6.1.1.4'
N N 0.0061 0.0033 'International Tables Vol C Tables 4.2.6.8 and 6.1.1.4'
O O 0.0106 0.0060 'International Tables Vol C Tables 4.2.6.8 and 6.1.1.4'

loop_
_geom_angle_atom_site_label_1
_geom_angle_atom_site_label_2
_geom_angle_atom_site_label_3
_geom_angle
O3 C3A C2 122.44(16)
O3 C3A C4A 117.94(16)
C2 C3A C4A 119.62(16)
C5 C4A C3A 120.47(16)
C5 C4A H4A 119.8
C3A C4A H4A 119.8
C3A O3 H3 103.4(18)
C2 C3B C4B 119.62(16)
C2 C3B H3B 120.2
C4B C3B H3B 120.2
O4 C4B C5 122.5(2)
O4 C4B C3B 117.0(2)
C5 C4B C3B 120.47(16)
C4B O4 H4 109.5
C9 O5 C8 117.30(15)
C22 O7 C21 119.29(14)
C19 N2 C17 112.46(12)
C19 N2 C16 108.96(12)
C17 N2 C16 110.88(12)
C19 N2 H2 108.1
C17 N2 H2 108.1
C16 N2 H2 108.1
C20 O6 H6 101.7(19)
C14 N1 C15 115.93(13)
C14 N1 C18 115.06(12)
C15 N1 C18 108.72(13)
N2 C17 C18 111.94(13)
N2 C17 H17A 109.2
C18 C17 H17A 109.2
N2 C17 H17B 109.2
C18 C17 H17B 109.2
H17A C17 H17B 107.9
N2 C19 C20 114.40(14)
N2 C19 H19A 108.7
C20 C19 H19A 108.7
N2 C19 H19B 108.7
C20 C19 H19B 108.7
H19A C19 H19B 107.6
O5 C9 C10 124.07(15)
O5 C9 C14 115.94(14)
C10 C9 C14 119.98(16)
O1 C1 O2 122.99(16)
O1 C1 C2 119.37(16)
O2 C1 C2 117.64(15)
N2 C16 C15 111.87(13)
N2 C16 H16A 109.2
C15 C16 H16A 109.2
N2 C16 H16B 109.2
C15 C16 H16B 109.2
H16A C16 H16B 107.9
C30 C31 C22 122.33(15)
C30 C31 C26 118.71(17)
C22 C31 C26 118.92(16)
C3B C2 C7 118.51(15)
C3A C2 C7 118.51(15)
C3B C2 C1 120.24(15)
C3A C2 C1 120.24(15)
C7 C2 C1 121.22(15)
C13 C14 C9 118.22(15)
C13 C14 N1 122.83(15)
C9 C14 N1 118.86(14)
N1 C18 C17 110.19(13)
N1 C18 H18A 109.6
C17 C18 H18A 109.6
N1 C18 H18B 109.6
C17 C18 H18B 109.6
H18A C18 H18B 108.1
N1 C15 C16 109.74(14)
N1 C15 H15A 109.7
C16 C15 H15A 109.7
N1 C15 H15B 109.7
C16 C15 H15B 109.7
H15A C15 H15B 108.2
C29 C30 C31 120.93(16)
C29 C30 H30 119.5
C31 C30 H30 119.5
C6 C7 C2 121.20(16)
C6 C7 H7 119.4
C2 C7 H7 119.4
C23 C22 O7 125.12(18)
C23 C22 C31 120.77(18)
O7 C22 C31 114.09(14)
C9 C10 C11 120.28(17)
C9 C10 H10 119.9
C11 C10 H10 119.9
C14 C13 C12 121.53(18)
C14 C13 H13 119.2
C12 C13 H13 119.2
C27 C26 C25 123.05(18)
C27 C26 C31 118.24(17)
C25 C26 C31 118.62(19)
O6 C20 C21 112.83(14)
O6 C20 C19 111.66(14)
C21 C20 C19 109.68(15)
O6 C20 H20 107.5
C21 C20 H20 107.5
C19 C20 H20 107.5
C22 C23 C24 119.3(2)
C22 C23 H23 120.3
C24 C23 H23 120.3
O7 C21 C20 106.64(14)
O7 C21 H21A 110.4
C20 C21 H21A 110.4
O7 C21 H21B 110.4
C20 C21 H21B 110.4
H21A C21 H21B 108.6
C5 C6 C7 119.63(18)
C5 C6 H6A 120.2
C7 C6 H6A 120.2
C4B C5 C6 120.56(17)
C4A C5 C6 120.56(17)
C4A C5 H5A 119.7
C6 C5 H5A 119.7
C4B C5 H5B 119.7
C6 C5 H5B 119.7
C24 C25 C26 120.36(19)
C24 C25 H25 119.8
C26 C25 H25 119.8
C12 C11 C10 120.41(17)
C12 C11 H11 119.8
C10 C11 H11 119.8
C11 C12 C13 119.57(18)
C11 C12 H12 120.2
C13 C12 H12 120.2
C30 C29 C28 120.27(19)
C30 C29 H29 119.9
C28 C29 H29 119.9
C28 C27 C26 121.36(17)
C28 C27 H27 119.3
C26 C27 H27 119.3
C25 C24 C23 121.72(19)
C25 C24 H24 119.1
C23 C24 H24 119.1
O5 C8 H8A 109.5
O5 C8 H8B 109.5
H8A C8 H8B 109.5
O5 C8 H8C 109.5
H8A C8 H8C 109.5
H8B C8 H8C 109.5
C27 C28 C29 120.43(19)
C27 C28 H28 119.8
C29 C28 H28 119.8

loop_
_geom_bond_atom_site_label_1
_geom_bond_atom_site_label_2
_geom_bond_distance
C3A O3 1.325(2)
C3A C2 1.392(2)
C3A C4A 1.405(3)
C4A C5 1.362(3)
C4A H4A 0.9300
O3 H3 1.01(4)
C3B C2 1.392(2)
C3B C4B 1.405(3)
C3B H3B 0.9300
C4B O4 1.317(3)
C4B C5 1.362(3)
O4 H4 0.8200
O5 C9 1.370(2)
O5 C8 1.425(2)
O7 C22 1.367(2)
O7 C21 1.430(2)
O1 C1 1.249(2)
N2 C19 1.494(2)
N2 C17 1.4998(19)
N2 C16 1.5012(19)
N2 H2 0.9800
O6 C20 1.412(2)
O6 H6 0.96(3)
O2 C1 1.264(2)
N1 C14 1.431(2)
N1 C15 1.461(2)
N1 C18 1.468(2)
C17 C18 1.507(2)
C17 H17A 0.9700
C17 H17B 0.9700
C19 C20 1.521(2)
C19 H19A 0.9700
C19 H19B 0.9700
C9 C10 1.387(2)
C9 C14 1.411(2)
C1 C2 1.503(2)
C16 C15 1.508(2)
C16 H16A 0.9700
C16 H16B 0.9700
C31 C30 1.414(2)
C31 C22 1.424(3)
C31 C26 1.431(2)
C2 C7 1.392(2)
C14 C13 1.387(2)
C18 H18A 0.9700
C18 H18B 0.9700
C15 H15A 0.9700
C15 H15B 0.9700
C30 C29 1.368(3)
C30 H30 0.9300
C7 C6 1.384(2)
C7 H7 0.9300
C22 C23 1.366(3)
C10 C11 1.392(3)
C10 H10 0.9300
C13 C12 1.394(3)
C13 H13 0.9300
C26 C27 1.417(3)
C26 C25 1.419(3)
C20 C21 1.516(3)
C20 H20 0.9800
C23 C24 1.418(3)
C23 H23 0.9300
C21 H21A 0.9700
C21 H21B 0.9700
C6 C5 1.374(3)
C6 H6A 0.9300
C5 H5A 0.9300
C5 H5B 0.9300
C25 C24 1.354(3)
C25 H25 0.9300
C11 C12 1.368(3)
C11 H11 0.9300
C12 H12 0.9300
C29 C28 1.403(3)
C29 H29 0.9300
C27 C28 1.358(3)
C27 H27 0.9300
C24 H24 0.9300
C8 H8A 0.9600
C8 H8B 0.9600
C8 H8C 0.9600
C28 H28 0.9300
